data_4111502
loop_
_publ_author_name
'Manuel Alcarazo'
'Stephen J. Roseblade'
'Andrew R. Cowley'
'Rosario Fern\'andez'
'John M. Brown'
'Jos\'e M. Lassaletta'

_publ_section_title
;
 Imidazo[1,5-a]pyridine: A Versatile Architecture for Stable
 N-Heterocyclic Carbenes
;
_journal_name_full 'Journal of the American Chemical Society'
_journal_page_first 3290
_journal_page_last 3291
_journal_paper_doi 10.1021/ja0423769
_journal_volume 127
_journal_year 2005
_chemical_compound_source
;
synthesis as described
;
_chemical_formula_moiety ' C30 H40 N4 Rh, F6 P '
_chemical_formula_sum 'C30 H40 F6 N4 P Rh'
_chemical_formula_weight 704.54
_chemical_name_systematic
; 
? 
;
_space_group_IT_number 14
_symmetry_cell_setting monoclinic
_symmetry_space_group_name_Hall '-P 2yn'
_symmetry_space_group_name_H-M 'P 1 21/n 1'
_atom_sites_solution_hydrogens geom
_atom_sites_solution_primary direct
_cell_angle_alpha 90
_cell_angle_beta 109.0071(5)
_cell_angle_gamma 90
_cell_formula_units_Z 4
_cell_length_a 16.2854(2)
_cell_length_b 12.0729(2)
_cell_length_c 16.4613(3)
_cell_measurement_reflns_used 32474
_cell_measurement_temperature 150
_cell_measurement_theta_max 28
_cell_measurement_theta_min 5
_cell_volume 3060.03(8)
_computing_cell_refinement
; 
KappaCCD software 'DENZO' (Otwinowski & Minor, 1996) 
;
_computing_data_collection
; 
KappaCCD software 'Collect' (Nonius, 2000) 
;
_computing_data_reduction
; 
KappaCCD software 'DENZO' (Otwinowski & Minor, 1996) 
;
_computing_publication_material
; 
CRYSTALS (Watkin et al, 2001) 
;
_computing_structure_refinement
; 
CRYSTALS (Watkin et al, 2001) 
;
_computing_structure_solution 'SIR92 (Giacovazzo et al, 1992)'
_diffrn_ambient_temperature 150
_diffrn_measured_fraction_theta_full 0.996
_diffrn_measured_fraction_theta_max 0.996
_diffrn_measurement_device_type
; 
Nonius KappaCCD 
;
_diffrn_measurement_method \w
_diffrn_radiation_monochromator graphite
_diffrn_radiation_type 'Mo K\a'
_diffrn_radiation_wavelength 0.71073
_diffrn_reflns_av_R_equivalents 0.026
_diffrn_reflns_limit_h_max 21
_diffrn_reflns_limit_h_min -21
_diffrn_reflns_limit_k_max 15
_diffrn_reflns_limit_k_min -15
_diffrn_reflns_limit_l_max 21
_diffrn_reflns_limit_l_min -21
_diffrn_reflns_number 32474
_diffrn_reflns_theta_full 27.461
_diffrn_reflns_theta_max 27.461
_diffrn_reflns_theta_min 5.182
_diffrn_standards_decay_% 0.00
_diffrn_standards_interval_count 0
_diffrn_standards_interval_time 0
_diffrn_standards_number 0
_exptl_absorpt_coefficient_mu 0.674
_exptl_absorpt_correction_T_max 0.89
_exptl_absorpt_correction_T_min 0.81
_exptl_absorpt_correction_type multi-scan
_exptl_absorpt_process_details
; 
 Denzo/Scalepack (Otwinowski & Minor, 1996) 
;
_exptl_crystal_colour ' yellow '
_exptl_crystal_density_diffrn 1.529
_exptl_crystal_description ' block '
_exptl_crystal_F_000 1448
_exptl_crystal_size_max 0.32
_exptl_crystal_size_mid 0.26
_exptl_crystal_size_min 0.18
_refine_diff_density_max 0.39
_refine_diff_density_min -0.57
_refine_ls_extinction_method none
_refine_ls_goodness_of_fit_ref 1.0679
_refine_ls_hydrogen_treatment mixed
_refine_ls_matrix_type full
_refine_ls_number_parameters 395
_refine_ls_number_reflns 5633
_refine_ls_number_restraints 0
_refine_ls_R_factor_all 0.0332
_refine_ls_R_factor_gt 0.0240
_refine_ls_shift/su_max 0.003640
_refine_ls_structure_factor_coef F
_refine_ls_weighting_details
;
 Method, part 1, Chebychev polynomial, (Watkin, 1994, Prince, 1982) 
 [weight] = 1.0/[A~0~*T~0~(x)+A~1~*T~1~(x) ... +A~n-1~]*T~n-1~(x)] 
 where A~i~ are the Chebychev coefficients listed below and x= Fcalc/Fmax 
 Method = Robust Weighting (Prince, 1982) 
 W = [weight] * [1-(deltaF/6*sigmaF)^2^]^2^ 
 A~i~ are: 
 0.527 0.155 0.257 
;
_refine_ls_weighting_scheme calc
_refine_ls_wR_factor_all 0.0344
_refine_ls_wR_factor_gt 0.0275
_refine_ls_wR_factor_ref 0.0275
_reflns_limit_h_max 19
_reflns_limit_h_min -21
_reflns_limit_k_max 15
_reflns_limit_k_min 0
_reflns_limit_l_max 21
_reflns_limit_l_min 0
_reflns_number_gt 5633
_reflns_number_total 6956
_reflns_threshold_expression I>3.00u(I)
_cod_data_source_file ja0423769si20041219_021854.cif
_cod_data_source_block 7f
_cod_original_sg_symbol_H-M 'P 1 21/n 1 '
_cod_original_formula_sum ' C30 H40 F6 N4 P Rh '
_cod_database_code 4111502

loop_
_symmetry_equiv_pos_as_xyz
x,y,z
-x,-y,-z
-x+1/2,y+1/2,-z+1/2
x+1/2,-y+1/2,z+1/2

loop_
_atom_site_label
_atom_site_type_symbol
_atom_site_fract_x
_atom_site_fract_y
_atom_site_fract_z
_atom_site_U_iso_or_equiv
_atom_site_occupancy
_atom_site_adp_type
Rh1 Rh 0.553633(8) 0.648141(10) 0.319121(8) 0.0133 1.0000 Uani
C1 C 0.50681(11) 0.48681(14) 0.28565(11) 0.0174 1.0000 Uani
N1 N 0.54224(9) 0.39558(12) 0.33496(9) 0.0160 1.0000 Uani
C2 C 0.61433(11) 0.39078(15) 0.40967(11) 0.0190 1.0000 Uani
C3 C 0.64021(11) 0.29267(15) 0.44821(11) 0.0209 1.0000 Uani
C4 C 0.59521(12) 0.19183(15) 0.41437(12) 0.0222 1.0000 Uani
C5 C 0.52463(12) 0.19481(15) 0.34255(12) 0.0221 1.0000 Uani
C6 C 0.49669(12) 0.29808(14) 0.30108(12) 0.0203 1.0000 Uani
C7 C 0.43114(12) 0.32954(15) 0.23029(12) 0.0237 1.0000 Uani
N2 N 0.43749(9) 0.44330(12) 0.22196(9) 0.0192 1.0000 Uani
C8 C 0.37888(12) 0.50416(16) 0.14553(12) 0.0249 1.0000 Uani
C9 C 0.29508(14) 0.43697(19) 0.10577(15) 0.0378 1.0000 Uani
C10 C 0.35394(13) 0.61544(17) 0.17411(13) 0.0278 1.0000 Uani
C11 C 0.42720(16) 0.51477(18) 0.08051(13) 0.0336 1.0000 Uani
C12 C 0.61017(11) 0.66567(14) 0.22236(11) 0.0169 1.0000 Uani
N3 N 0.57576(9) 0.73397(12) 0.15207(9) 0.0167 1.0000 Uani
C13 C 0.49874(11) 0.79464(15) 0.12973(12) 0.0207 1.0000 Uani
C14 C 0.47316(12) 0.85308(16) 0.05595(12) 0.0245 1.0000 Uani
C15 C 0.52446(13) 0.85513(16) -0.00030(12) 0.0262 1.0000 Uani
C16 C 0.60040(13) 0.79891(16) 0.02065(12) 0.0241 1.0000 Uani
C17 C 0.62728(12) 0.73545(15) 0.09791(11) 0.0194 1.0000 Uani
C18 C 0.69597(12) 0.66841(15) 0.13659(12) 0.0219 1.0000 Uani
N4 N 0.68528(10) 0.62826(12) 0.21143(9) 0.0180 1.0000 Uani
C19 C 0.74589(12) 0.54232(16) 0.26526(12) 0.0235 1.0000 Uani
C20 C 0.83336(14) 0.5479(2) 0.24943(15) 0.0348 1.0000 Uani
C21 C 0.76230(13) 0.56587(18) 0.36006(13) 0.0277 1.0000 Uani
C22 C 0.70357(15) 0.42950(17) 0.23757(14) 0.0322 1.0000 Uani
C23 C 0.56443(12) 0.82892(14) 0.34384(13) 0.0220 1.0000 Uani
C24 C 0.64057(12) 0.77743(15) 0.39231(13) 0.0236 1.0000 Uani
C25 C 0.66595(13) 0.75103(18) 0.48678(13) 0.0303 1.0000 Uani
C26 C 0.59158(14) 0.70276(18) 0.51338(12) 0.0292 1.0000 Uani
C27 C 0.52980(13) 0.63207(16) 0.44425(11) 0.0217 1.0000 Uani
C28 C 0.45485(12) 0.66864(15) 0.38334(12) 0.0205 1.0000 Uani
C29 C 0.42264(12) 0.78634(16) 0.36961(12) 0.0231 1.0000 Uani
C30 C 0.49516(13) 0.87116(15) 0.37911(13) 0.0247 1.0000 Uani
P1 P 0.19207(3) 0.52324(4) 0.34274(3) 0.0214 1.0000 Uani
F1 F 0.22183(10) 0.65078(10) 0.35665(9) 0.0427 1.0000 Uani
F2 F 0.16205(9) 0.39713(10) 0.32984(9) 0.0376 1.0000 Uani
F3 F 0.09568(8) 0.55959(13) 0.33733(9) 0.0434 1.0000 Uani
F4 F 0.28783(8) 0.48892(12) 0.34842(11) 0.0454 1.0000 Uani
F5 F 0.21602(10) 0.50839(11) 0.44463(8) 0.0416 1.0000 Uani
F6 F 0.16668(9) 0.54027(12) 0.24142(8) 0.0393 1.0000 Uani
H1 H 0.5618(15) 0.8604(19) 0.2873(16) 0.026(6) 1.0000 Uiso
H2 H 0.6876(15) 0.7790(19) 0.3693(15) 0.025(6) 1.0000 Uiso
H3 H 0.5345(15) 0.554(2) 0.4552(15) 0.029(6) 1.0000 Uiso
H4 H 0.4116(16) 0.614(2) 0.3568(16) 0.029(6) 1.0000 Uiso
H21 H 0.6465 0.4600 0.4344 0.0228 1.0000 Uiso
H31 H 0.6919 0.2899 0.5016 0.0252 1.0000 Uiso
H41 H 0.6159 0.1197 0.4437 0.0273 1.0000 Uiso
H51 H 0.4925 0.1251 0.3189 0.0268 1.0000 Uiso
H71 H 0.3863 0.2799 0.1912 0.0265 1.0000 Uiso
H91 H 0.2560 0.4775 0.0548 0.0383 1.0000 Uiso
H92 H 0.2649 0.4270 0.1494 0.0383 1.0000 Uiso
H93 H 0.3099 0.3628 0.0873 0.0383 1.0000 Uiso
H101 H 0.3149 0.6559 0.1231 0.0303 1.0000 Uiso
H102 H 0.4075 0.6603 0.2012 0.0303 1.0000 Uiso
H103 H 0.3230 0.6032 0.2168 0.0303 1.0000 Uiso
H111 H 0.3899 0.5551 0.0285 0.0384 1.0000 Uiso
H112 H 0.4824 0.5569 0.1069 0.0384 1.0000 Uiso
H113 H 0.4410 0.4393 0.0635 0.0384 1.0000 Uiso
H131 H 0.4625 0.7948 0.1685 0.0252 1.0000 Uiso
H141 H 0.4175 0.8957 0.0401 0.0291 1.0000 Uiso
H151 H 0.5040 0.8982 -0.0551 0.0314 1.0000 Uiso
H161 H 0.6372 0.8018 -0.0175 0.0300 1.0000 Uiso
H181 H 0.7453 0.6512 0.1150 0.0281 1.0000 Uiso
H201 H 0.8734 0.4907 0.2853 0.0442 1.0000 Uiso
H202 H 0.8594 0.6231 0.2653 0.0442 1.0000 Uiso
H203 H 0.8244 0.5335 0.1873 0.0442 1.0000 Uiso
H211 H 0.8026 0.5086 0.3956 0.0332 1.0000 Uiso
H212 H 0.7891 0.6409 0.3747 0.0332 1.0000 Uiso
H213 H 0.7060 0.5636 0.3722 0.0332 1.0000 Uiso
H221 H 0.7421 0.3700 0.2720 0.0400 1.0000 Uiso
H222 H 0.6948 0.4177 0.1752 0.0400 1.0000 Uiso
H223 H 0.6461 0.4270 0.2474 0.0400 1.0000 Uiso
H251 H 0.6863 0.8208 0.5200 0.0327 1.0000 Uiso
H252 H 0.7145 0.6960 0.5013 0.0327 1.0000 Uiso
H261 H 0.5581 0.7653 0.5271 0.0338 1.0000 Uiso
H262 H 0.6170 0.6561 0.5658 0.0338 1.0000 Uiso
H291 H 0.3932 0.8039 0.4128 0.0281 1.0000 Uiso
H292 H 0.3798 0.7927 0.3104 0.0281 1.0000 Uiso
H301 H 0.5229 0.8887 0.4415 0.0294 1.0000 Uiso
H302 H 0.4692 0.9400 0.3474 0.0294 1.0000 Uiso

loop_
_atom_site_aniso_label
_atom_site_aniso_U_11
_atom_site_aniso_U_22
_atom_site_aniso_U_33
_atom_site_aniso_U_23
_atom_site_aniso_U_13
_atom_site_aniso_U_12
Rh1 0.01418(6) 0.01266(7) 0.01328(7) 0.00084(5) 0.00468(4) -0.00152(5)
C1 0.0164(8) 0.0176(8) 0.0168(8) 0.0004(6) 0.0036(6) -0.0018(6)
N1 0.0164(7) 0.0128(6) 0.0178(7) 0.0015(5) 0.0040(5) -0.0015(5)
C2 0.0167(8) 0.0223(8) 0.0181(8) 0.0006(7) 0.0058(6) -0.0009(7)
C3 0.0198(8) 0.0236(9) 0.0195(8) 0.0036(7) 0.0066(7) 0.0022(7)
C4 0.0288(9) 0.0171(8) 0.0222(9) 0.0043(7) 0.0104(7) 0.0037(7)
C5 0.0278(9) 0.0155(8) 0.0237(9) -0.0004(7) 0.0095(7) -0.0013(7)
C6 0.0244(8) 0.0143(8) 0.0222(8) -0.0019(7) 0.0077(7) -0.0038(7)
C7 0.0256(9) 0.0162(8) 0.0246(9) 0.0002(7) 0.0016(7) -0.0043(7)
N2 0.0188(7) 0.0150(7) 0.0194(7) -0.0002(6) 0.0005(6) -0.0023(6)
C8 0.0242(9) 0.0205(9) 0.0211(9) 0.0008(7) -0.0050(7) -0.0013(7)
C9 0.0286(10) 0.0271(10) 0.0400(12) 0.0019(9) -0.0132(9) -0.0037(8)
C10 0.0221(9) 0.0230(9) 0.0306(10) 0.0019(8) -0.0020(8) 0.0005(7)
C11 0.0470(12) 0.0288(10) 0.0202(9) 0.0009(8) 0.0042(9) -0.0025(9)
C12 0.0189(8) 0.0164(8) 0.0162(7) 0.0009(6) 0.0068(6) -0.0001(6)
N3 0.0183(7) 0.0168(7) 0.0166(7) 0.0023(5) 0.0078(5) 0.0009(5)
C13 0.0190(8) 0.0206(9) 0.0233(9) 0.0034(7) 0.0082(7) 0.0024(7)
C14 0.0248(9) 0.0227(9) 0.0252(9) 0.0048(7) 0.0072(7) 0.0031(7)
C15 0.0353(10) 0.0231(9) 0.0200(8) 0.0069(7) 0.0086(8) 0.0028(8)
C16 0.0343(10) 0.0217(9) 0.0191(9) 0.0039(7) 0.0126(8) 0.0004(8)
C17 0.0239(8) 0.0181(8) 0.0195(8) 0.0001(7) 0.0116(7) -0.0024(7)
C18 0.0256(9) 0.0220(9) 0.0226(9) 0.0032(7) 0.0142(7) 0.0026(7)
N4 0.0206(7) 0.0178(7) 0.0179(7) 0.0027(5) 0.0092(6) 0.0029(6)
C19 0.0235(9) 0.0242(9) 0.0254(9) 0.0077(7) 0.0117(7) 0.0103(7)
C20 0.0276(10) 0.0450(12) 0.0379(11) 0.0137(10) 0.0188(9) 0.0168(9)
C21 0.0236(9) 0.0354(11) 0.0241(9) 0.0062(8) 0.0079(7) 0.0082(8)
C22 0.0439(12) 0.0216(9) 0.0345(11) 0.0054(8) 0.0173(9) 0.0087(8)
C23 0.0270(9) 0.0116(8) 0.0278(9) 0.0003(7) 0.0094(7) -0.0039(6)
C24 0.0206(8) 0.0177(8) 0.0307(10) -0.0079(7) 0.0059(7) -0.0080(7)
C25 0.0221(9) 0.0328(10) 0.0268(10) -0.0108(8) -0.0045(7) 0.0014(8)
C26 0.0350(10) 0.0339(11) 0.0156(9) -0.0008(8) 0.0038(8) 0.0116(9)
C27 0.0299(9) 0.0220(9) 0.0178(8) 0.0040(7) 0.0139(7) 0.0029(7)
C28 0.0207(8) 0.0237(9) 0.0214(8) 0.0020(7) 0.0129(7) -0.0008(7)
C29 0.0215(8) 0.0269(9) 0.0220(9) 0.0029(7) 0.0083(7) 0.0059(7)
C30 0.0294(9) 0.0183(9) 0.0259(9) 0.0004(7) 0.0081(8) 0.0050(7)
P1 0.0195(2) 0.0202(2) 0.0212(2) -0.00166(17) 0.00200(17) -0.00188(17)
F1 0.0499(8) 0.0181(6) 0.0443(8) 0.0017(5) -0.0064(6) -0.0031(5)
F2 0.0464(7) 0.0277(6) 0.0421(7) -0.0091(5) 0.0191(6) -0.0170(6)
F3 0.0291(6) 0.0605(9) 0.0429(7) 0.0115(7) 0.0149(6) 0.0136(6)
F4 0.0227(6) 0.0358(7) 0.0773(11) 0.0155(7) 0.0158(6) 0.0042(5)
F5 0.0560(8) 0.0371(7) 0.0216(6) 0.0016(5) -0.0015(6) 0.0003(6)
F6 0.0407(7) 0.0536(8) 0.0235(6) -0.0006(6) 0.0102(5) -0.0131(6)

loop_
_atom_type_symbol
_atom_type_scat_dispersion_real
_atom_type_scat_dispersion_imag
_atom_type_scat_Cromer_Mann_a1
_atom_type_scat_Cromer_Mann_b1
_atom_type_scat_Cromer_Mann_a2
_atom_type_scat_Cromer_Mann_b2
_atom_type_scat_Cromer_Mann_a3
_atom_type_scat_Cromer_Mann_b3
_atom_type_scat_Cromer_Mann_a4
_atom_type_scat_Cromer_Mann_b4
_atom_type_scat_Cromer_Mann_c
_atom_type_scat_source
'C   ' 0.0033 0.0016 2.3100 20.8439 1.0200 10.2075 1.5886 0.5687 0.8650 51.6512 0.2156 International_Tables_Vol_IV_Table_2.2B
'H   ' 0.0000 0.0000 0.4930 10.5109 0.3229 26.1257 0.1402 3.1424 0.0408 57.7998 0.0030 International_Tables_Vol_IV_Table_2.2B
'F   ' 0.0171 0.0103 3.5392 10.2825 2.6412 4.2944 1.5170 0.2615 1.0243 26.1476 0.2776 International_Tables_Vol_IV_Table_2.2B
'N   ' 0.0061 0.0033 12.2126 0.0057 3.1322 9.8933 2.0125 28.9975 1.1663 0.5826 -11.5290 International_Tables_Vol_IV_Table_2.2B
'P   ' 0.1023 0.0942 6.4345 1.9067 4.1791 27.1570 1.7800 0.5260 1.4908 68.1645 1.1149 International_Tables_Vol_IV_Table_2.2B
'Rh  ' -1.1178 0.9187 19.2957 0.7515 14.3501 8.2176 4.7343 25.8749 1.2892 98.6062 5.3280 International_Tables_Vol_IV_Table_2.2B

loop_
_geom_angle_atom_site_label_1
_geom_angle_atom_site_label_2
_geom_angle_atom_site_label_3
_geom_angle
_geom_angle_publ_flag
C1 Rh1 C12 96.10(7) yes
C1 Rh1 C23 164.21(7) yes
C12 Rh1 C23 90.68(7) yes
C1 Rh1 C24 157.19(7) yes
C12 Rh1 C24 88.90(7) yes
C23 Rh1 C24 36.64(7) yes
C1 Rh1 C27 90.24(7) yes
C12 Rh1 C27 164.88(7) yes
C23 Rh1 C27 86.75(7) yes
C24 Rh1 C27 80.16(7) yes
C1 Rh1 C28 88.32(7) yes
C12 Rh1 C28 157.27(7) yes
C23 Rh1 C28 80.12(7) yes
C24 Rh1 C28 95.64(7) yes
C27 Rh1 C28 36.16(7) yes
Rh1 C1 N1 122.71(12) yes
Rh1 C1 N2 134.01(13) yes
N1 C1 N2 103.11(14) yes
C1 N1 C2 128.45(15) yes
C1 N1 C6 111.70(14) yes
C2 N1 C6 119.85(15) yes
N1 C2 C3 119.72(16) yes
N1 C2 H21 120.138 no
C3 C2 H21 120.138 no
C2 C3 C4 121.44(16) yes
C2 C3 H31 119.280 no
C4 C3 H31 119.280 no
C3 C4 C5 119.78(16) yes
C3 C4 H41 120.111 no
C5 C4 H41 120.111 no
C4 C5 C6 119.33(16) yes
C4 C5 H51 120.337 no
C6 C5 H51 120.337 no
N1 C6 C5 119.88(16) yes
N1 C6 C7 105.83(15) yes
C5 C6 C7 134.29(17) yes
C6 C7 N2 107.44(15) yes
C6 C7 H71 126.280 no
N2 C7 H71 126.280 no
C1 N2 C7 111.91(15) yes
C1 N2 C8 126.46(15) yes
C7 N2 C8 121.33(14) yes
N2 C8 C9 109.42(16) yes
N2 C8 C10 109.51(15) yes
C9 C8 C10 107.93(17) yes
N2 C8 C11 107.25(16) yes
C9 C8 C11 109.53(18) yes
C10 C8 C11 113.15(17) yes
C8 C9 H91 109.467 no
C8 C9 H92 109.467 no
H91 C9 H92 109.476 no
C8 C9 H93 109.467 no
H91 C9 H93 109.476 no
H92 C9 H93 109.476 no
C8 C10 H101 109.467 no
C8 C10 H102 109.466 no
H101 C10 H102 109.476 no
C8 C10 H103 109.467 no
H101 C10 H103 109.476 no
H102 C10 H103 109.476 no
C8 C11 H111 109.467 no
C8 C11 H112 109.467 no
H111 C11 H112 109.475 no
C8 C11 H113 109.467 no
H111 C11 H113 109.476 no
H112 C11 H113 109.476 no
Rh1 C12 N3 122.57(12) yes
Rh1 C12 N4 134.38(12) yes
N3 C12 N4 102.86(14) yes
C12 N3 C13 128.22(15) yes
C12 N3 C17 112.00(14) yes
C13 N3 C17 119.75(15) yes
N3 C13 C14 120.00(16) yes
N3 C13 H131 120.002 no
C14 C13 H131 120.002 no
C13 C14 C15 121.09(17) yes
C13 C14 H141 119.456 no
C15 C14 H141 119.456 no
C14 C15 C16 120.17(17) yes
C14 C15 H151 119.913 no
C16 C15 H151 119.913 no
C15 C16 C17 119.10(17) yes
C15 C16 H161 120.448 no
C17 C16 H161 120.448 no
N3 C17 C16 119.86(16) yes
N3 C17 C18 105.35(15) yes
C16 C17 C18 134.79(17) yes
C17 C18 N4 107.59(15) yes
C17 C18 H181 126.206 no
N4 C18 H181 126.206 no
C12 N4 C18 112.17(14) yes
C12 N4 C19 126.32(14) yes
C18 N4 C19 121.07(14) yes
N4 C19 C20 109.74(15) yes
N4 C19 C21 109.72(15) yes
C20 C19 C21 107.70(17) yes
N4 C19 C22 107.06(16) yes
C20 C19 C22 110.04(17) yes
C21 C19 C22 112.58(16) yes
C19 C20 H201 109.467 no
C19 C20 H202 109.467 no
H201 C20 H202 109.476 no
C19 C20 H203 109.467 no
H201 C20 H203 109.476 no
H202 C20 H203 109.476 no
C19 C21 H211 109.467 no
C19 C21 H212 109.467 no
H211 C21 H212 109.476 no
C19 C21 H213 109.467 no
H211 C21 H213 109.476 no
H212 C21 H213 109.476 no
C19 C22 H221 109.467 no
C19 C22 H222 109.467 no
H221 C22 H222 109.476 no
C19 C22 H223 109.467 no
H221 C22 H223 109.476 no
H222 C22 H223 109.476 no
Rh1 C23 C24 70.50(10) yes
Rh1 C23 C30 112.17(12) yes
C24 C23 C30 124.70(18) yes
Rh1 C23 H1 103.2(13) no
C24 C23 H1 117.9(14) no
C30 C23 H1 114.8(14) no
Rh1 C24 C23 72.86(10) yes
Rh1 C24 C25 109.16(13) yes
C23 C24 C25 125.65(18) yes
Rh1 C24 H2 104.7(14) no
C23 C24 H2 116.3(14) no
C25 C24 H2 115.2(14) no
C24 C25 C26 113.51(15) yes
C24 C25 H251 108.453 no
C26 C25 H251 108.452 no
C24 C25 H252 108.453 no
C26 C25 H252 108.453 no
H251 C25 H252 109.467 no
C25 C26 C27 113.18(15) yes
C25 C26 H261 108.537 no
C27 C26 H261 108.536 no
C25 C26 H262 108.537 no
C27 C26 H262 108.536 no
H261 C26 H262 109.467 no
Rh1 C27 C26 111.92(13) yes
Rh1 C27 C28 71.23(10) yes
C26 C27 C28 125.58(17) yes
Rh1 C27 H3 103.5(14) no
C26 C27 H3 114.8(14) no
C28 C27 H3 116.8(14) no
Rh1 C28 C27 72.61(10) yes
Rh1 C28 C29 107.85(11) yes
C27 C28 C29 126.52(17) yes
Rh1 C28 H4 104.3(14) no
C27 C28 H4 117.2(15) no
C29 C28 H4 114.3(15) no
C28 C29 C30 113.32(15) yes
C28 C29 H291 108.501 no
C30 C29 H291 108.500 no
C28 C29 H292 108.501 no
C30 C29 H292 108.500 no
H291 C29 H292 109.467 no
C23 C30 C29 112.41(15) yes
C23 C30 H301 108.732 no
C29 C30 H301 108.732 no
C23 C30 H302 108.732 no
C29 C30 H302 108.732 no
H301 C30 H302 109.467 no
F1 P1 F2 179.30(9) yes
F1 P1 F3 89.44(8) yes
F2 P1 F3 90.10(8) yes
F1 P1 F4 89.81(8) yes
F2 P1 F4 90.65(8) yes
F3 P1 F4 179.24(8) yes
F1 P1 F5 89.93(8) yes
F2 P1 F5 89.55(7) yes
F3 P1 F5 89.37(8) yes
F4 P1 F5 90.55(9) yes
F1 P1 F6 89.37(8) yes
F2 P1 F6 91.15(8) yes
F3 P1 F6 89.48(7) yes
F4 P1 F6 90.59(8) yes
F5 P1 F6 178.66(8) yes

loop_
_geom_bond_atom_site_label_1
_geom_bond_atom_site_label_2
_geom_bond_distance
_geom_bond_publ_flag
Rh1 C1 2.0988(17) yes
Rh1 C12 2.0939(17) yes
Rh1 C23 2.2166(17) yes
Rh1 C24 2.1866(17) yes
Rh1 C27 2.2252(17) yes
Rh1 C28 2.2077(17) yes
C1 N1 1.378(2) yes
C1 N2 1.371(2) yes
N1 C2 1.398(2) yes
N1 C6 1.406(2) yes
C2 C3 1.345(3) yes
C2 H21 1.000 no
C3 C4 1.436(3) yes
C3 H31 1.000 no
C4 C5 1.355(3) yes
C4 H41 1.000 no
C5 C6 1.423(3) yes
C5 H51 1.000 no
C6 C7 1.353(3) yes
C7 N2 1.387(2) yes
C7 H71 1.000 no
N2 C8 1.500(2) yes
C8 C9 1.539(3) yes
C8 C10 1.522(3) yes
C8 C11 1.526(3) yes
C9 H91 1.000 no
C9 H92 1.000 no
C9 H93 1.000 no
C10 H101 1.000 no
C10 H102 1.000 no
C10 H103 1.000 no
C11 H111 1.000 no
C11 H112 1.000 no
C11 H113 1.000 no
C12 N3 1.382(2) yes
C12 N4 1.370(2) yes
N3 C13 1.395(2) yes
N3 C17 1.409(2) yes
C13 C14 1.348(3) yes
C13 H131 1.000 no
C14 C15 1.435(3) yes
C14 H141 1.000 no
C15 C16 1.353(3) yes
C15 H151 1.000 no
C16 C17 1.426(2) yes
C16 H161 1.000 no
C17 C18 1.359(3) yes
C18 N4 1.387(2) yes
C18 H181 1.000 no
N4 C19 1.505(2) yes
C19 C20 1.531(3) yes
C19 C21 1.522(3) yes
C19 C22 1.527(3) yes
C20 H201 1.000 no
C20 H202 1.000 no
C20 H203 1.000 no
C21 H211 1.000 no
C21 H212 1.000 no
C21 H213 1.000 no
C22 H221 1.000 no
C22 H222 1.000 no
C22 H223 1.000 no
C23 C24 1.384(3) yes
C23 C30 1.515(3) yes
C23 H1 0.99(2) no
C24 C25 1.507(3) yes
C24 H2 0.96(2) no
C25 C26 1.531(3) yes
C25 H251 1.000 no
C25 H252 1.000 no
C26 C27 1.513(3) yes
C26 H261 1.000 no
C26 H262 1.000 no
C27 C28 1.376(3) yes
C27 H3 0.95(3) no
C28 C29 1.506(3) yes
C28 H4 0.96(3) no
C29 C30 1.532(3) yes
C29 H291 1.000 no
C29 H292 1.000 no
C30 H301 1.000 no
C30 H302 1.000 no
P1 F1 1.6080(13) yes
P1 F2 1.5921(13) yes
P1 F3 1.6042(13) yes
P1 F4 1.5868(13) yes
P1 F5 1.6035(13) yes
P1 F6 1.5956(13) yes
